data_7102285
loop_
_publ_author_name
'Chomitz, Wayne A'
'Arnold, John'

_publ_section_title
;
 Transition metal dinitrogen complexes supported by a versatile
 monoanionic [N2P2] ligand.
;
_journal_issue 45
_journal_name_full 'Chemical communications (Cambridge, England)'
_journal_page_first 4797
_journal_page_last 4799
_journal_paper_doi 10.1039/b709763h
_journal_year 2007
_chemical_formula_moiety 'C22 H51 Cl N3 P2 Si Zr'
_chemical_formula_sum 'C22 H51 Cl N3 P2 Si Zr'
_chemical_formula_weight 574.36
_chemical_name_systematic
;
?
;
_space_group_IT_number 2
_symmetry_cell_setting triclinic
_symmetry_space_group_name_Hall '-P 1'
_symmetry_space_group_name_H-M 'P -1'
_atom_sites_solution_hydrogens geom
_atom_sites_solution_primary direct
_atom_sites_solution_secondary difmap
_audit_creation_method SHELXL-97
_cell_angle_alpha 111.752(4)
_cell_angle_beta 110.138(3)
_cell_angle_gamma 100.111(3)
_cell_formula_units_Z 2
_cell_length_a 11.956(2)
_cell_length_b 12.070(3)
_cell_length_c 12.438(2)
_cell_measurement_reflns_used 750
_cell_measurement_temperature 151(2)
_cell_measurement_theta_max 17.81
_cell_measurement_theta_min 2.65
_cell_volume 1467.6(5)
_computing_cell_refinement 'Bruker SAINT v7.07'
_computing_data_collection 'Bruker SMART v5.631'
_computing_data_reduction 'Bruker SAINT v7.07'
_computing_structure_refinement 'SHELXL-97 (Sheldrick, 1997)'
_computing_structure_solution 'SHELXS-97 (Sheldrick, 1990)'
_diffrn_ambient_temperature 151(2)
_diffrn_measured_fraction_theta_full 0.969
_diffrn_measured_fraction_theta_max 0.969
_diffrn_measurement_device_type 'Bruker APEX'
_diffrn_measurement_method '\w scans'
_diffrn_radiation_monochromator graphite
_diffrn_radiation_source 'fine-focus sealed tube'
_diffrn_radiation_type MoK\a
_diffrn_radiation_wavelength 0.71073
_diffrn_reflns_av_R_equivalents 0.0556
_diffrn_reflns_av_sigmaI/netI 0.1337
_diffrn_reflns_limit_h_max 14
_diffrn_reflns_limit_h_min -14
_diffrn_reflns_limit_k_max 15
_diffrn_reflns_limit_k_min -7
_diffrn_reflns_limit_l_max 15
_diffrn_reflns_limit_l_min -15
_diffrn_reflns_number 9536
_diffrn_reflns_theta_full 26.38
_diffrn_reflns_theta_max 26.38
_diffrn_reflns_theta_min 1.93
_diffrn_standards_decay_% 0
_diffrn_standards_interval_count 0
_diffrn_standards_interval_time 0
_diffrn_standards_number 0
_exptl_absorpt_coefficient_mu 0.630
_exptl_absorpt_correction_T_max 1.0
_exptl_absorpt_correction_T_min 0.85
_exptl_absorpt_correction_type empirical
_exptl_absorpt_process_details 'Blessing, 1995'
_exptl_crystal_colour orange
_exptl_crystal_density_diffrn 1.300
_exptl_crystal_density_method 'not measured'
_exptl_crystal_description block
_exptl_crystal_F_000 610
_exptl_crystal_size_max 0.18
_exptl_crystal_size_mid 0.15
_exptl_crystal_size_min 0.06
_refine_diff_density_max 1.166
_refine_diff_density_min -0.639
_refine_diff_density_rms 0.123
_refine_ls_extinction_method none
_refine_ls_goodness_of_fit_ref 1.081
_refine_ls_hydrogen_treatment constr
_refine_ls_matrix_type full
_refine_ls_number_parameters 271
_refine_ls_number_reflns 5812
_refine_ls_number_restraints 0
_refine_ls_restrained_S_all 1.081
_refine_ls_R_factor_all 0.1144
_refine_ls_R_factor_gt 0.0651
_refine_ls_shift/su_max 0.001
_refine_ls_shift/su_mean 0.000
_refine_ls_structure_factor_coef Fsqd
_refine_ls_weighting_details 'calc w=1/[\s^2^(Fo^2^)+(0.0400P)^2^+0.0000P] where P=(Fo^2^+2Fc^2^)/3'
_refine_ls_weighting_scheme calc
_refine_ls_wR_factor_gt 0.1336
_refine_ls_wR_factor_ref 0.1487
_reflns_number_gt 3736
_reflns_number_total 5812
_reflns_threshold_expression >2sigma(I)
_cod_data_source_file b709763h.txt
_cod_data_source_block wac4019xs
_cod_original_sg_symbol_H-M P-1
_cod_database_code 7102285

loop_
_symmetry_equiv_pos_as_xyz
'x, y, z'
'-x, -y, -z'

loop_
_atom_site_label
_atom_site_type_symbol
_atom_site_fract_x
_atom_site_fract_y
_atom_site_fract_z
_atom_site_U_iso_or_equiv
_atom_site_adp_type
_atom_site_occupancy
_atom_site_symmetry_multiplicity
_atom_site_calc_flag
_atom_site_refinement_flags
Zr1 Zr 0.11305(5) 0.93320(5) 0.44766(5) 0.02294(17) Uani 1 1 d .
Cl1 Cl 0.33037(14) 1.09054(14) 0.59557(14) 0.0396(4) Uani 1 1 d .
Si1 Si -0.02041(15) 0.65141(14) 0.30326(15) 0.0269(4) Uani 1 1 d .
P1 P 0.14546(13) 0.98755(13) 0.25809(13) 0.0228(3) Uani 1 1 d .
P2 P -0.33978(14) 0.69089(14) -0.05815(14) 0.0281(4) Uani 1 1 d .
N1 N 0.1277(4) 0.7488(4) 0.4234(4) 0.0281(11) Uani 1 1 d .
N2 N -0.0501(4) 0.7595(4) 0.2372(4) 0.0237(10) Uani 1 1 d .
N3 N -0.0062(5) 1.0392(4) 0.4610(5) 0.0367(13) Uani 1 1 d .
C1 C 0.2171(6) 0.7140(6) 0.5121(5) 0.0348(15) Uani 1 1 d .
C2 C 0.2053(7) 0.7557(8) 0.6362(6) 0.063(2) Uani 1 1 d .
H2A H 0.2240 0.8478 0.6769 0.094 Uiso 1 1 calc R
H2B H 0.2655 0.7344 0.6950 0.094 Uiso 1 1 calc R
H2C H 0.1185 0.7120 0.6178 0.094 Uiso 1 1 calc R
C3 C 0.3531(6) 0.7728(6) 0.5374(7) 0.0525(19) Uani 1 1 d .
H3C H 0.3772 0.8656 0.5768 0.079 Uiso 1 1 calc R
H3D H 0.3591 0.7410 0.4555 0.079 Uiso 1 1 calc R
H3E H 0.4105 0.7496 0.5964 0.079 Uiso 1 1 calc R
C4 C 0.1887(7) 0.5698(6) 0.4515(6) 0.0516(19) Uani 1 1 d .
H4A H 0.1019 0.5263 0.4330 0.077 Uiso 1 1 calc R
H4B H 0.2490 0.5501 0.5119 0.077 Uiso 1 1 calc R
H4C H 0.1971 0.5410 0.3708 0.077 Uiso 1 1 calc R
C5 C -0.1441(6) 0.6145(6) 0.3553(6) 0.0396(16) Uani 1 1 d .
H5A H -0.1899 0.5225 0.3094 0.059 Uiso 1 1 calc R
H5B H -0.2040 0.6582 0.3351 0.059 Uiso 1 1 calc R
H5C H -0.1039 0.6433 0.4488 0.059 Uiso 1 1 calc R
C6 C -0.0385(6) 0.4973(5) 0.1730(6) 0.0447(17) Uani 1 1 d .
H6A H -0.1022 0.4272 0.1648 0.067 Uiso 1 1 calc R
H6B H 0.0431 0.4836 0.1955 0.067 Uiso 1 1 calc R
H6C H -0.0660 0.5003 0.0906 0.067 Uiso 1 1 calc R
C7 C -0.0139(5) 0.7358(5) 0.1293(5) 0.0267(13) Uani 1 1 d .
H7A H -0.0857 0.6667 0.0481 0.032 Uiso 1 1 calc R
H7B H 0.0593 0.7060 0.1469 0.032 Uiso 1 1 calc R
C8 C 0.0212(5) 0.8519(5) 0.1089(5) 0.0280(13) Uani 1 1 d .
H8A H -0.0551 0.8747 0.0785 0.034 Uiso 1 1 calc R
H8B H 0.0510 0.8307 0.0412 0.034 Uiso 1 1 calc R
C9 C 0.1284(6) 1.1290(5) 0.2386(6) 0.0322(14) Uani 1 1 d .
H9A H 0.1297 1.1183 0.1554 0.039 Uiso 1 1 calc R
C10 C 0.0015(6) 1.1422(6) 0.2332(7) 0.0457(17) Uani 1 1 d .
H10A H -0.0065 1.2173 0.2224 0.069 Uiso 1 1 calc R
H10B H -0.0014 1.1516 0.3138 0.069 Uiso 1 1 calc R
H10C H -0.0686 1.0661 0.1599 0.069 Uiso 1 1 calc R
C11 C 0.2396(6) 1.2466(5) 0.3494(7) 0.0506(18) Uani 1 1 d .
H11A H 0.2310 1.3216 0.3388 0.076 Uiso 1 1 calc R
H11B H 0.3193 1.2368 0.3493 0.076 Uiso 1 1 calc R
H11C H 0.2404 1.2573 0.4318 0.076 Uiso 1 1 calc R
C12 C 0.2977(5) 0.9829(5) 0.2531(5) 0.0299(13) Uani 1 1 d .
H12A H 0.3669 1.0537 0.3370 0.036 Uiso 1 1 calc R
C13 C 0.3149(6) 1.0046(6) 0.1463(6) 0.0419(16) Uani 1 1 d .
H13A H 0.3978 1.0016 0.1511 0.063 Uiso 1 1 calc R
H13B H 0.3106 1.0881 0.1569 0.063 Uiso 1 1 calc R
H13C H 0.2475 0.9382 0.0620 0.063 Uiso 1 1 calc R
C14 C 0.3164(6) 0.8592(6) 0.2475(6) 0.0425(16) Uani 1 1 d .
H14A H 0.3976 0.8585 0.2457 0.064 Uiso 1 1 calc R
H14B H 0.2470 0.7867 0.1691 0.064 Uiso 1 1 calc R
H14C H 0.3167 0.8531 0.3239 0.064 Uiso 1 1 calc R
C15 C -0.1736(5) 0.7796(5) 0.2076(5) 0.0264(13) Uani 1 1 d .
H15A H -0.1664 0.8558 0.1940 0.032 Uiso 1 1 calc R
H15B H -0.1895 0.7985 0.2844 0.032 Uiso 1 1 calc R
C16 C -0.2887(5) 0.6699(5) 0.0905(5) 0.0338(14) Uani 1 1 d .
H16A H -0.3605 0.6595 0.1127 0.041 Uiso 1 1 calc R
H16B H -0.2687 0.5906 0.0713 0.041 Uiso 1 1 calc R
C17 C -0.4437(6) 0.5258(5) -0.1840(5) 0.0369(15) Uani 1 1 d .
H17A H -0.5050 0.4925 -0.1557 0.044 Uiso 1 1 calc R
C18 C -0.3656(7) 0.4405(6) -0.2023(6) 0.0531(19) Uani 1 1 d .
H18A H -0.4220 0.3538 -0.2687 0.080 Uiso 1 1 calc R
H18B H -0.3194 0.4400 -0.1204 0.080 Uiso 1 1 calc R
H18C H -0.3049 0.4725 -0.2296 0.080 Uiso 1 1 calc R
C19 C -0.5177(7) 0.5246(6) -0.3108(6) 0.0539(19) Uani 1 1 d .
H19A H -0.5727 0.4372 -0.3766 0.081 Uiso 1 1 calc R
H19B H -0.4585 0.5578 -0.3390 0.081 Uiso 1 1 calc R
H19C H -0.5699 0.5780 -0.2991 0.081 Uiso 1 1 calc R
C20 C -0.4562(5) 0.7726(6) -0.0428(6) 0.0329(14) Uani 1 1 d .
H20A H -0.4911 0.7837 -0.1221 0.040 Uiso 1 1 calc R
C21 C -0.3878(6) 0.9061(5) 0.0727(6) 0.0395(16) Uani 1 1 d .
H21A H -0.4496 0.9485 0.0799 0.059 Uiso 1 1 calc R
H21B H -0.3238 0.9555 0.0599 0.059 Uiso 1 1 calc R
H21C H -0.3463 0.8998 0.1522 0.059 Uiso 1 1 calc R
C22 C -0.5688(6) 0.7042(7) -0.0339(7) 0.0556(19) Uani 1 1 d .
H22A H -0.6233 0.7557 -0.0267 0.083 Uiso 1 1 calc R
H22B H -0.5387 0.6908 0.0427 0.083 Uiso 1 1 calc R
H22C H -0.6174 0.6218 -0.1117 0.083 Uiso 1 1 calc R

loop_
_atom_site_aniso_label
_atom_site_aniso_U_11
_atom_site_aniso_U_22
_atom_site_aniso_U_33
_atom_site_aniso_U_23
_atom_site_aniso_U_13
_atom_site_aniso_U_12
Zr1 0.0241(3) 0.0230(3) 0.0186(3) 0.0102(2) 0.0075(2) 0.0045(2)
Cl1 0.0282(8) 0.0399(9) 0.0357(9) 0.0089(7) 0.0133(7) 0.0004(7)
Si1 0.0278(9) 0.0244(8) 0.0279(9) 0.0146(7) 0.0097(7) 0.0081(7)
P1 0.0231(8) 0.0234(8) 0.0250(8) 0.0124(7) 0.0126(7) 0.0088(7)
P2 0.0224(8) 0.0332(9) 0.0295(8) 0.0168(7) 0.0110(7) 0.0079(7)
N1 0.026(3) 0.030(3) 0.025(3) 0.016(2) 0.006(2) 0.008(2)
N2 0.025(2) 0.026(2) 0.025(2) 0.014(2) 0.013(2) 0.010(2)
N3 0.044(3) 0.033(3) 0.061(4) 0.032(3) 0.039(3) 0.022(3)
C1 0.036(4) 0.043(4) 0.032(3) 0.027(3) 0.009(3) 0.016(3)
C2 0.069(5) 0.109(6) 0.042(4) 0.047(5) 0.028(4) 0.067(5)
C3 0.041(4) 0.069(5) 0.065(5) 0.046(4) 0.020(4) 0.033(4)
C4 0.052(4) 0.060(5) 0.053(4) 0.033(4) 0.018(4) 0.036(4)
C5 0.035(4) 0.042(4) 0.040(4) 0.024(3) 0.015(3) 0.000(3)
C6 0.050(4) 0.023(3) 0.043(4) 0.010(3) 0.010(3) 0.009(3)
C7 0.025(3) 0.024(3) 0.029(3) 0.010(3) 0.014(3) 0.005(3)
C8 0.021(3) 0.043(4) 0.025(3) 0.021(3) 0.008(3) 0.012(3)
C9 0.046(4) 0.029(3) 0.037(3) 0.023(3) 0.024(3) 0.018(3)
C10 0.055(4) 0.052(4) 0.065(5) 0.041(4) 0.041(4) 0.036(4)
C11 0.058(5) 0.021(3) 0.067(5) 0.015(3) 0.030(4) 0.008(3)
C12 0.025(3) 0.034(3) 0.030(3) 0.017(3) 0.012(3) 0.005(3)
C13 0.054(4) 0.046(4) 0.054(4) 0.031(4) 0.041(4) 0.027(4)
C14 0.030(3) 0.059(4) 0.064(4) 0.042(4) 0.028(3) 0.026(3)
C15 0.023(3) 0.029(3) 0.030(3) 0.015(3) 0.012(3) 0.012(3)
C16 0.027(3) 0.044(4) 0.039(4) 0.028(3) 0.015(3) 0.013(3)
C17 0.033(4) 0.035(4) 0.035(4) 0.013(3) 0.015(3) 0.003(3)
C18 0.062(5) 0.043(4) 0.044(4) 0.011(4) 0.022(4) 0.020(4)
C19 0.050(4) 0.051(4) 0.036(4) 0.015(4) 0.006(3) 0.003(4)
C20 0.024(3) 0.046(4) 0.040(4) 0.028(3) 0.016(3) 0.017(3)
C21 0.046(4) 0.043(4) 0.041(4) 0.023(3) 0.022(3) 0.027(3)
C22 0.034(4) 0.057(5) 0.074(5) 0.027(4) 0.028(4) 0.012(4)

loop_
_atom_type_symbol
_atom_type_description
_atom_type_scat_dispersion_real
_atom_type_scat_dispersion_imag
_atom_type_scat_source
C C 0.0033 0.0016 'International Tables Vol C Tables 4.2.6.8 and 6.1.1.4'
H H 0.0000 0.0000 'International Tables Vol C Tables 4.2.6.8 and 6.1.1.4'
N N 0.0061 0.0033 'International Tables Vol C Tables 4.2.6.8 and 6.1.1.4'
Si Si 0.0817 0.0704 'International Tables Vol C Tables 4.2.6.8 and 6.1.1.4'
P P 0.1023 0.0942 'International Tables Vol C Tables 4.2.6.8 and 6.1.1.4'
Cl Cl 0.1484 0.1585 'International Tables Vol C Tables 4.2.6.8 and 6.1.1.4'
Zr Zr -2.9673 0.5597 'International Tables Vol C Tables 4.2.6.8 and 6.1.1.4'

loop_
_geom_angle_atom_site_label_1
_geom_angle_atom_site_label_2
_geom_angle_atom_site_label_3
_geom_angle
_geom_angle_site_symmetry_1
_geom_angle_site_symmetry_3
N3 Zr1 N3 45.6(2) 2_576 .
N3 Zr1 N1 104.06(18) 2_576 .
N3 Zr1 N1 142.87(18) . .
N3 Zr1 N2 98.53(19) 2_576 .
N3 Zr1 N2 92.54(17) . .
N1 Zr1 N2 68.30(15) . .
N3 Zr1 Cl1 108.56(16) 2_576 .
N3 Zr1 Cl1 104.74(15) . .
N1 Zr1 Cl1 105.93(12) . .
N2 Zr1 Cl1 152.83(11) . .
N3 Zr1 P1 136.42(14) 2_576 .
N3 Zr1 P1 91.29(13) . .
N1 Zr1 P1 111.53(12) . .
N2 Zr1 P1 73.27(10) . .
Cl1 Zr1 P1 85.34(5) . .
N3 Zr1 Si1 93.08(14) 2_576 .
N3 Zr1 Si1 114.63(14) . .
N1 Zr1 Si1 34.11(12) . .
N2 Zr1 Si1 37.12(10) . .
Cl1 Zr1 Si1 139.49(5) . .
P1 Zr1 Si1 102.37(5) . .
N1 Si1 N2 96.3(2) . .
N1 Si1 C5 116.3(3) . .
N2 Si1 C5 108.5(2) . .
N1 Si1 C6 118.7(3) . .
N2 Si1 C6 109.5(2) . .
C5 Si1 C6 106.6(3) . .
N1 Si1 Zr1 45.89(15) . .
N2 Si1 Zr1 55.19(14) . .
C5 Si1 Zr1 107.5(2) . .
C6 Si1 Zr1 145.7(2) . .
C8 P1 C9 105.2(3) . .
C8 P1 C12 106.0(3) . .
C9 P1 C12 103.8(3) . .
C8 P1 Zr1 102.10(17) . .
C9 P1 Zr1 124.66(19) . .
C12 P1 Zr1 113.45(17) . .
C17 P2 C20 102.7(3) . .
C17 P2 C16 100.8(3) . .
C20 P2 C16 102.1(3) . .
C1 N1 Si1 125.8(4) . .
C1 N1 Zr1 130.9(3) . .
Si1 N1 Zr1 100.0(2) . .
C15 N2 C7 112.7(4) . .
C15 N2 Si1 118.7(3) . .
C7 N2 Si1 111.3(3) . .
C15 N2 Zr1 110.0(3) . .
C7 N2 Zr1 114.1(3) . .
Si1 N2 Zr1 87.69(17) . .
N3 N3 Zr1 70.9(3) 2_576 2_576
N3 N3 Zr1 63.5(3) 2_576 .
Zr1 N3 Zr1 134.4(2) 2_576 .
N1 C1 C2 109.7(5) . .
N1 C1 C3 110.6(5) . .
C2 C1 C3 111.2(5) . .
N1 C1 C4 111.5(5) . .
C2 C1 C4 108.3(5) . .
C3 C1 C4 105.5(5) . .
C1 C2 H2A 109.5 . .
C1 C2 H2B 109.5 . .
H2A C2 H2B 109.5 . .
C1 C2 H2C 109.5 . .
H2A C2 H2C 109.5 . .
H2B C2 H2C 109.5 . .
C1 C3 H3C 109.5 . .
C1 C3 H3D 109.5 . .
H3C C3 H3D 109.5 . .
C1 C3 H3E 109.5 . .
H3C C3 H3E 109.5 . .
H3D C3 H3E 109.5 . .
C1 C4 H4A 109.5 . .
C1 C4 H4B 109.5 . .
H4A C4 H4B 109.5 . .
C1 C4 H4C 109.5 . .
H4A C4 H4C 109.5 . .
H4B C4 H4C 109.5 . .
Si1 C5 H5A 109.5 . .
Si1 C5 H5B 109.5 . .
H5A C5 H5B 109.5 . .
Si1 C5 H5C 109.5 . .
H5A C5 H5C 109.5 . .
H5B C5 H5C 109.5 . .
Si1 C6 H6A 109.5 . .
Si1 C6 H6B 109.5 . .
H6A C6 H6B 109.5 . .
Si1 C6 H6C 109.5 . .
H6A C6 H6C 109.5 . .
H6B C6 H6C 109.5 . .
N2 C7 C8 114.3(4) . .
N2 C7 H7A 108.7 . .
C8 C7 H7A 108.7 . .
N2 C7 H7B 108.7 . .
C8 C7 H7B 108.7 . .
H7A C7 H7B 107.6 . .
C7 C8 P1 111.3(4) . .
C7 C8 H8A 109.4 . .
P1 C8 H8A 109.4 . .
C7 C8 H8B 109.4 . .
P1 C8 H8B 109.4 . .
H8A C8 H8B 108.0 . .
C11 C9 C10 111.1(5) . .
C11 C9 P1 109.4(4) . .
C10 C9 P1 110.3(4) . .
C11 C9 H9A 108.7 . .
C10 C9 H9A 108.7 . .
P1 C9 H9A 108.7 . .
C9 C10 H10A 109.5 . .
C9 C10 H10B 109.5 . .
H10A C10 H10B 109.5 . .
C9 C10 H10C 109.5 . .
H10A C10 H10C 109.5 . .
H10B C10 H10C 109.5 . .
C9 C11 H11A 109.5 . .
C9 C11 H11B 109.5 . .
H11A C11 H11B 109.5 . .
C9 C11 H11C 109.5 . .
H11A C11 H11C 109.5 . .
H11B C11 H11C 109.5 . .
C13 C12 C14 111.0(5) . .
C13 C12 P1 114.7(4) . .
C14 C12 P1 110.4(4) . .
C13 C12 H12A 106.7 . .
C14 C12 H12A 106.7 . .
P1 C12 H12A 106.7 . .
C12 C13 H13A 109.5 . .
C12 C13 H13B 109.5 . .
H13A C13 H13B 109.5 . .
C12 C13 H13C 109.5 . .
H13A C13 H13C 109.5 . .
H13B C13 H13C 109.5 . .
C12 C14 H14A 109.5 . .
C12 C14 H14B 109.5 . .
H14A C14 H14B 109.5 . .
C12 C14 H14C 109.5 . .
H14A C14 H14C 109.5 . .
H14B C14 H14C 109.5 . .
N2 C15 C16 116.3(4) . .
N2 C15 H15A 108.2 . .
C16 C15 H15A 108.2 . .
N2 C15 H15B 108.2 . .
C16 C15 H15B 108.2 . .
H15A C15 H15B 107.4 . .
C15 C16 P2 114.2(4) . .
C15 C16 H16A 108.7 . .
P2 C16 H16A 108.7 . .
C15 C16 H16B 108.7 . .
P2 C16 H16B 108.7 . .
H16A C16 H16B 107.6 . .
C19 C17 C18 109.8(5) . .
C19 C17 P2 110.0(4) . .
C18 C17 P2 110.7(4) . .
C19 C17 H17A 108.8 . .
C18 C17 H17A 108.8 . .
P2 C17 H17A 108.8 . .
C17 C18 H18A 109.5 . .
C17 C18 H18B 109.5 . .
H18A C18 H18B 109.5 . .
C17 C18 H18C 109.5 . .
H18A C18 H18C 109.5 . .
H18B C18 H18C 109.5 . .
C17 C19 H19A 109.5 . .
C17 C19 H19B 109.5 . .
H19A C19 H19B 109.5 . .
C17 C19 H19C 109.5 . .
H19A C19 H19C 109.5 . .
H19B C19 H19C 109.5 . .
C22 C20 C21 109.3(5) . .
C22 C20 P2 116.8(4) . .
C21 C20 P2 110.0(4) . .
C22 C20 H20A 106.7 . .
C21 C20 H20A 106.7 . .
P2 C20 H20A 106.7 . .
C20 C21 H21A 109.5 . .
C20 C21 H21B 109.5 . .
H21A C21 H21B 109.5 . .
C20 C21 H21C 109.5 . .
H21A C21 H21C 109.5 . .
H21B C21 H21C 109.5 . .
C20 C22 H22A 109.5 . .
C20 C22 H22B 109.5 . .
H22A C22 H22B 109.5 . .
C20 C22 H22C 109.5 . .
H22A C22 H22C 109.5 . .
H22B C22 H22C 109.5 . .

loop_
_geom_bond_atom_site_label_1
_geom_bond_atom_site_label_2
_geom_bond_distance
_geom_bond_site_symmetry_2
Zr1 N3 1.975(5) 2_576
Zr1 N3 2.084(5) .
Zr1 N1 2.179(4) .
Zr1 N2 2.456(4) .
Zr1 Cl1 2.4757(16) .
Zr1 P1 2.7976(15) .
Zr1 Si1 2.9889(17) .
Si1 N1 1.702(5) .
Si1 N2 1.805(4) .
Si1 C5 1.857(6) .
Si1 C6 1.875(6) .
P1 C8 1.824(5) .
P1 C9 1.847(5) .
P1 C12 1.853(6) .
P2 C17 1.856(6) .
P2 C20 1.863(6) .
P2 C16 1.865(5) .
N1 C1 1.492(6) .
N2 C15 1.481(6) .
N2 C7 1.494(6) .
N3 N3 1.576(9) 2_576
N3 Zr1 1.975(5) 2_576
C1 C2 1.502(8) .
C1 C3 1.524(8) .
C1 C4 1.535(8) .
C2 H2A 0.9800 .
C2 H2B 0.9800 .
C2 H2C 0.9800 .
C3 H3C 0.9800 .
C3 H3D 0.9800 .
C3 H3E 0.9800 .
C4 H4A 0.9800 .
C4 H4B 0.9800 .
C4 H4C 0.9800 .
C5 H5A 0.9800 .
C5 H5B 0.9800 .
C5 H5C 0.9800 .
C6 H6A 0.9800 .
C6 H6B 0.9800 .
C6 H6C 0.9800 .
C7 C8 1.527(7) .
C7 H7A 0.9900 .
C7 H7B 0.9900 .
C8 H8A 0.9900 .
C8 H8B 0.9900 .
C9 C11 1.519(8) .
C9 C10 1.534(8) .
C9 H9A 1.0000 .
C10 H10A 0.9800 .
C10 H10B 0.9800 .
C10 H10C 0.9800 .
C11 H11A 0.9800 .
C11 H11B 0.9800 .
C11 H11C 0.9800 .
C12 C13 1.517(7) .
C12 C14 1.528(8) .
C12 H12A 1.0000 .
C13 H13A 0.9800 .
C13 H13B 0.9800 .
C13 H13C 0.9800 .
C14 H14A 0.9800 .
C14 H14B 0.9800 .
C14 H14C 0.9800 .
C15 C16 1.523(7) .
C15 H15A 0.9900 .
C15 H15B 0.9900 .
C16 H16A 0.9900 .
C16 H16B 0.9900 .
C17 C19 1.513(8) .
C17 C18 1.514(8) .
C17 H17A 1.0000 .
C18 H18A 0.9800 .
C18 H18B 0.9800 .
C18 H18C 0.9800 .
C19 H19A 0.9800 .
C19 H19B 0.9800 .
C19 H19C 0.9800 .
C20 C22 1.512(8) .
C20 C21 1.531(8) .
C20 H20A 1.0000 .
C21 H21A 0.9800 .
C21 H21B 0.9800 .
C21 H21C 0.9800 .
C22 H22A 0.9800 .
C22 H22B 0.9800 .
C22 H22C 0.9800 .

loop_
_geom_torsion_atom_site_label_1
_geom_torsion_atom_site_label_2
_geom_torsion_atom_site_label_3
_geom_torsion_atom_site_label_4
_geom_torsion
_geom_torsion_site_symmetry_1
_geom_torsion_site_symmetry_4
N3 Zr1 Si1 N1 -110.8(3) 2_576 .
N3 Zr1 Si1 N1 -152.5(3) . .
N2 Zr1 Si1 N1 149.2(3) . .
Cl1 Zr1 Si1 N1 12.9(2) . .
P1 Zr1 Si1 N1 110.3(2) . .
N3 Zr1 Si1 N2 100.1(2) 2_576 .
N3 Zr1 Si1 N2 58.3(2) . .
N1 Zr1 Si1 N2 -149.2(3) . .
Cl1 Zr1 Si1 N2 -136.29(19) . .
P1 Zr1 Si1 N2 -38.91(18) . .
N3 Zr1 Si1 C5 -0.7(2) 2_576 .
N3 Zr1 Si1 C5 -42.5(3) . .
N1 Zr1 Si1 C5 110.0(3) . .
N2 Zr1 Si1 C5 -100.8(3) . .
Cl1 Zr1 Si1 C5 122.9(2) . .
P1 Zr1 Si1 C5 -139.7(2) . .
N3 Zr1 Si1 C6 172.7(4) 2_576 .
N3 Zr1 Si1 C6 131.0(4) . .
N1 Zr1 Si1 C6 -76.5(4) . .
N2 Zr1 Si1 C6 72.6(4) . .
Cl1 Zr1 Si1 C6 -63.7(4) . .
P1 Zr1 Si1 C6 33.7(4) . .
N3 Zr1 P1 C8 -85.4(3) 2_576 .
N3 Zr1 P1 C8 -92.9(2) . .
N1 Zr1 P1 C8 57.1(2) . .
N2 Zr1 P1 C8 -0.7(2) . .
Cl1 Zr1 P1 C8 162.39(19) . .
Si1 Zr1 P1 C8 22.65(19) . .
N3 Zr1 P1 C9 32.9(3) 2_576 .
N3 Zr1 P1 C9 25.4(3) . .
N1 Zr1 P1 C9 175.4(3) . .
N2 Zr1 P1 C9 117.7(3) . .
Cl1 Zr1 P1 C9 -79.3(2) . .
Si1 Zr1 P1 C9 141.0(2) . .
N3 Zr1 P1 C12 161.0(3) 2_576 .
N3 Zr1 P1 C12 153.5(2) . .
N1 Zr1 P1 C12 -56.5(2) . .
N2 Zr1 P1 C12 -114.3(2) . .
Cl1 Zr1 P1 C12 48.8(2) . .
Si1 Zr1 P1 C12 -91.0(2) . .
N2 Si1 N1 C1 -173.7(5) . .
C5 Si1 N1 C1 72.1(5) . .
C6 Si1 N1 C1 -57.4(5) . .
Zr1 Si1 N1 C1 161.3(6) . .
N2 Si1 N1 Zr1 25.0(2) . .
C5 Si1 N1 Zr1 -89.2(3) . .
C6 Si1 N1 Zr1 141.3(3) . .
N3 Zr1 N1 C1 -85.6(5) 2_576 .
N3 Zr1 N1 C1 -115.8(5) . .
N2 Zr1 N1 C1 -179.3(5) . .
Cl1 Zr1 N1 C1 28.8(5) . .
P1 Zr1 N1 C1 120.0(5) . .
Si1 Zr1 N1 C1 -159.9(6) . .
N3 Zr1 N1 Si1 74.3(2) 2_576 .
N3 Zr1 N1 Si1 44.0(4) . .
N2 Zr1 N1 Si1 -19.44(18) . .
Cl1 Zr1 N1 Si1 -171.34(16) . .
P1 Zr1 N1 Si1 -80.1(2) . .
N1 Si1 N2 C15 -133.4(4) . .
C5 Si1 N2 C15 -12.9(4) . .
C6 Si1 N2 C15 103.2(4) . .
Zr1 Si1 N2 C15 -111.7(4) . .
N1 Si1 N2 C7 93.3(4) . .
C5 Si1 N2 C7 -146.2(4) . .
C6 Si1 N2 C7 -30.1(4) . .
Zr1 Si1 N2 C7 115.1(4) . .
N1 Si1 N2 Zr1 -21.7(2) . .
C5 Si1 N2 Zr1 98.8(2) . .
C6 Si1 N2 Zr1 -145.2(2) . .
N3 Zr1 N2 C15 36.0(3) 2_576 .
N3 Zr1 N2 C15 -9.4(3) . .
N1 Zr1 N2 C15 137.8(4) . .
Cl1 Zr1 N2 C15 -139.5(3) . .
P1 Zr1 N2 C15 -100.0(3) . .
Si1 Zr1 N2 C15 119.8(4) . .
N3 Zr1 N2 C7 163.8(3) 2_576 .
N3 Zr1 N2 C7 118.4(3) . .
N1 Zr1 N2 C7 -94.4(3) . .
Cl1 Zr1 N2 C7 -11.7(5) . .
P1 Zr1 N2 C7 27.8(3) . .
Si1 Zr1 N2 C7 -112.4(4) . .
N3 Zr1 N2 Si1 -83.80(19) 2_576 .
N3 Zr1 N2 Si1 -129.26(19) . .
N1 Zr1 N2 Si1 18.02(17) . .
Cl1 Zr1 N2 Si1 100.6(2) . .
P1 Zr1 N2 Si1 140.16(17) . .
N1 Zr1 N3 N3 43.1(5) . 2_576
N2 Zr1 N3 N3 99.5(4) . 2_576
Cl1 Zr1 N3 N3 -101.7(3) . 2_576
P1 Zr1 N3 N3 172.8(3) . 2_576
Si1 Zr1 N3 N3 68.5(4) . 2_576
N3 Zr1 N3 Zr1 0.000(1) 2_576 2_576
N1 Zr1 N3 Zr1 43.1(5) . 2_576
N2 Zr1 N3 Zr1 99.5(4) . 2_576
Cl1 Zr1 N3 Zr1 -101.7(3) . 2_576
P1 Zr1 N3 Zr1 172.8(3) . 2_576
Si1 Zr1 N3 Zr1 68.5(4) . 2_576
Si1 N1 C1 C2 -95.7(6) . .
Zr1 N1 C1 C2 59.6(7) . .
Si1 N1 C1 C3 141.3(5) . .
Zr1 N1 C1 C3 -63.4(7) . .
Si1 N1 C1 C4 24.2(7) . .
Zr1 N1 C1 C4 179.5(4) . .
C15 N2 C7 C8 69.9(6) . .
Si1 N2 C7 C8 -153.9(4) . .
Zr1 N2 C7 C8 -56.6(5) . .
N2 C7 C8 P1 54.2(5) . .
C9 P1 C8 C7 -156.6(4) . .
C12 P1 C8 C7 93.8(4) . .
Zr1 P1 C8 C7 -25.2(4) . .
C8 P1 C9 C11 -171.8(4) . .
C12 P1 C9 C11 -60.6(5) . .
Zr1 P1 C9 C11 71.3(5) . .
C8 P1 C9 C10 65.7(5) . .
C12 P1 C9 C10 176.9(4) . .
Zr1 P1 C9 C10 -51.2(5) . .
C8 P1 C12 C13 65.5(5) . .
C9 P1 C12 C13 -45.1(5) . .
Zr1 P1 C12 C13 176.7(4) . .
C8 P1 C12 C14 -60.8(5) . .
C9 P1 C12 C14 -171.4(4) . .
Zr1 P1 C12 C14 50.4(4) . .
C7 N2 C15 C16 60.5(6) . .
Si1 N2 C15 C16 -72.2(5) . .
Zr1 N2 C15 C16 -170.9(4) . .
N2 C15 C16 P2 -100.7(5) . .
C17 P2 C16 C15 163.8(4) . .
C20 P2 C16 C15 -90.5(4) . .
C20 P2 C17 C19 63.4(5) . .
C16 P2 C17 C19 168.5(5) . .
C20 P2 C17 C18 -175.2(4) . .
C16 P2 C17 C18 -70.0(5) . .
C17 P2 C20 C22 46.0(5) . .
C16 P2 C20 C22 -58.2(5) . .
C17 P2 C20 C21 171.3(4) . .
C16 P2 C20 C21 67.1(4) . .
